data_7226269
loop_
_publ_author_name
'Nowicka, Beata'
'Heczko, Micha\/l'
'Reczy\'nski, Mateusz'
'Rams, Micha\/l'
'Gawe\/l, Bart\/lomiej'
'Nitek, Wojciech'
'Sieklucka, Barbara'

_publ_section_title
;
 Exploration of a new building block for the construction of cyano-bridged
 solvatomagnetic assemblies: [Ni(cyclam)]3+
;
_journal_issue 37
_journal_name_full CrystEngComm
_journal_page_first 7011
_journal_paper_doi 10.1039/C6CE01524G
_journal_volume 18
_journal_year 2016
_chemical_formula_sum 'C16 H36 Cr N10 Ni O6'
_chemical_formula_weight 575.26
_space_group_IT_number 12
_symmetry_cell_setting monoclinic
_symmetry_Int_Tables_number 12
_symmetry_space_group_name_Hall '-C 2y'
_symmetry_space_group_name_H-M 'C 1 2/m 1'
_atom_sites_solution_hydrogens mixed
_audit_creation_date 2016-07-08T22:14:31-00:00
_audit_creation_method 'WinGX routine CIF_UPDATE'
_audit_update_record
;
2016-07-08 deposited with the CCDC.
2016-08-16 downloaded from the CCDC.
;
_cell_angle_alpha 90
_cell_angle_beta 112.254(3)
_cell_angle_gamma 90
_cell_formula_units_Z 2
_cell_length_a 10.5579(5)
_cell_length_b 16.3314(6)
_cell_length_c 8.8748(4)
_cell_measurement_reflns_used 1883
_cell_measurement_temperature 120(2)
_cell_measurement_theta_max 23.47
_cell_measurement_theta_min 3.52
_cell_volume 1416.26(11)
_computing_structure_refinement 'SHELXL-2014/7 (Sheldrick, 2014)'
_diffrn_ambient_temperature 120(2)
_diffrn_measured_fraction_theta_full 0.997
_diffrn_measured_fraction_theta_max 0.997
_diffrn_measurement_device_type 'Bruker APEX-II CCD'
_diffrn_measurement_method '\f and \w scans'
_diffrn_radiation_type MoK\a
_diffrn_radiation_wavelength 0.71073
_diffrn_reflns_av_R_equivalents 0.0628
_diffrn_reflns_av_unetI/netI 0.0426
_diffrn_reflns_Laue_measured_fraction_full 0.997
_diffrn_reflns_Laue_measured_fraction_max 0.997
_diffrn_reflns_limit_h_max 12
_diffrn_reflns_limit_h_min -10
_diffrn_reflns_limit_k_max 19
_diffrn_reflns_limit_k_min -19
_diffrn_reflns_limit_l_max 9
_diffrn_reflns_limit_l_min -10
_diffrn_reflns_number 6570
_diffrn_reflns_point_group_measured_fraction_full 0.997
_diffrn_reflns_point_group_measured_fraction_max 0.997
_diffrn_reflns_theta_full 24.806
_diffrn_reflns_theta_max 24.806
_diffrn_reflns_theta_min 3.518
_exptl_absorpt_coefficient_mu 1.094
_exptl_absorpt_correction_type none
_exptl_crystal_colour green
_exptl_crystal_density_diffrn 1.349
_exptl_crystal_description block
_exptl_crystal_F_000 604
_exptl_crystal_size_max 0.12
_exptl_crystal_size_mid 0.12
_exptl_crystal_size_min 0.07
_refine_diff_density_max 0.316
_refine_diff_density_min -0.427
_refine_diff_density_rms 0.069
_refine_ls_extinction_method none
_refine_ls_goodness_of_fit_ref 1.044
_refine_ls_hydrogen_treatment mixed
_refine_ls_matrix_type full
_refine_ls_number_parameters 95
_refine_ls_number_reflns 1265
_refine_ls_number_restraints 0
_refine_ls_restrained_S_all 1.044
_refine_ls_R_factor_all 0.0585
_refine_ls_R_factor_gt 0.0367
_refine_ls_shift/su_max 0
_refine_ls_shift/su_mean 0
_refine_ls_structure_factor_coef Fsqd
_refine_ls_weighting_details 'w=1/[\s^2^(Fo^2^)+(0.0110P)^2^+4.2646P] where P=(Fo^2^+2Fc^2^)/3'
_refine_ls_weighting_scheme calc
_refine_ls_wR_factor_gt 0.0618
_refine_ls_wR_factor_ref 0.0679
_reflns_Friedel_coverage 0
_reflns_number_gt 979
_reflns_number_total 1265
_reflns_threshold_expression 'I > 2\s(I)'
_cod_data_source_file c6ce01524g2.cif
_cod_data_source_block nicr
_cod_depositor_comments 'Adding full bibliography for 7226268--7226270.cif.'
_cod_original_sg_symbol_H-M 'C 2/m'
_cod_database_code 7226269

loop_
_symmetry_equiv_pos_as_xyz
'x, y, z'
'-x, y, -z'
'x+1/2, y+1/2, z'
'-x+1/2, y+1/2, -z'
'-x, -y, -z'
'x, -y, z'
'-x+1/2, -y+1/2, -z'
'x+1/2, -y+1/2, z'

loop_
_atom_site_label
_atom_site_type_symbol
_atom_site_fract_x
_atom_site_fract_y
_atom_site_fract_z
_atom_site_U_iso_or_equiv
_atom_site_adp_type
_atom_site_occupancy
_atom_site_site_symmetry_order
_atom_site_calc_flag
_atom_site_refinement_flags_posn
_atom_site_refinement_flags_adp
_atom_site_refinement_flags_occupancy
Cr1 Cr 0.5 0.5 0 0.0116(2) Uani 1 4 d S T P
Ni1 Ni 0 0.5 0 0.0100(2) Uani 1 4 d S T P
C2 C 0.2995(5) 0.5 -0.0162(5) 0.0162(10) Uani 1 2 d S T P
C1 C 0.5435(3) 0.58897(19) 0.1797(4) 0.0174(7) Uani 1 1 d . . .
C3 C 0.0619(3) 0.66550(17) 0.0775(4) 0.0232(7) Uani 1 1 d . . .
H3A H 0.1462 0.6682 0.0537 0.028 Uiso 1 1 calc R U .
H3B H 0.0601 0.7134 0.1451 0.028 Uiso 1 1 calc R U .
C4 C 0.1849(3) 0.5770(2) 0.3116(4) 0.0253(8) Uani 1 1 d . . .
H4A H 0.1971 0.6249 0.3842 0.03 Uiso 1 1 calc R U .
H4B H 0.2647 0.5746 0.279 0.03 Uiso 1 1 calc R U .
C5 C 0.1806(5) 0.5 0.4037(5) 0.0282(11) Uani 1 2 d S T P
H5A H 0.0958 0.5 0.4266 0.034 Uiso 1 2 calc R U P
H5B H 0.2594 0.5 0.5093 0.034 Uiso 1 2 calc R U P
N2 N 0.1917(4) 0.5 -0.0152(4) 0.0141(8) Uani 1 2 d S T P
N1 N 0.5705(3) 0.63713(16) 0.2803(3) 0.0263(6) Uani 1 1 d . . .
N3 N 0.0586(3) 0.58824(15) 0.1643(3) 0.0176(6) Uani 1 1 d . . .
H3 H -0.0173 0.5948 0.2046 0.021 Uiso 1 1 calc R U .
O1 O 0.6302(3) 0.8550(2) 0.7067(4) 0.0684(12) Uani 1 1 d . . .
H1B H 0.701(6) 0.862(3) 0.728(7) 0.103 Uiso 1 1 d . U .
H1A H 0.602(5) 0.817(3) 0.648(6) 0.103 Uiso 1 1 d . U .
O2 O 0.5 0.73187(17) 0.5 0.0279(8) Uani 1 2 d S T P
H2A H 0.523(4) 0.701(2) 0.443(4) 0.042 Uiso 1 1 d . U .

loop_
_atom_site_aniso_label
_atom_site_aniso_U_11
_atom_site_aniso_U_22
_atom_site_aniso_U_33
_atom_site_aniso_U_23
_atom_site_aniso_U_13
_atom_site_aniso_U_12
Cr1 0.0092(6) 0.0135(5) 0.0154(6) 0 0.0084(5) 0
Ni1 0.0071(4) 0.0115(4) 0.0129(4) 0 0.0056(4) 0
C2 0.022(3) 0.014(2) 0.016(2) 0 0.010(2) 0
C1 0.0160(18) 0.0188(17) 0.0213(18) 0.0034(14) 0.0113(15) 0.0012(13)
C3 0.0295(19) 0.0139(16) 0.0312(18) -0.0027(13) 0.0173(15) -0.0050(13)
C4 0.0161(17) 0.0366(19) 0.0215(17) -0.0122(15) 0.0053(14) -0.0077(14)
C5 0.023(3) 0.041(3) 0.016(2) 0 0.003(2) 0
N2 0.012(2) 0.016(2) 0.016(2) 0 0.0081(16) 0
N1 0.0292(16) 0.0245(15) 0.0277(15) -0.0076(13) 0.0135(13) -0.0016(13)
N3 0.0149(15) 0.0216(14) 0.0206(15) -0.0059(11) 0.0117(13) -0.0035(11)
O1 0.0396(18) 0.086(2) 0.100(3) -0.075(2) 0.049(2) -0.0365(18)
O2 0.051(2) 0.013(2) 0.0288(18) 0 0.0251(16) 0

loop_
_atom_type_symbol
_atom_type_description
_atom_type_scat_dispersion_real
_atom_type_scat_dispersion_imag
_atom_type_scat_source
C C 0.0033 0.0016 'International Tables Vol C Tables 4.2.6.8 and 6.1.1.4'
N N 0.0061 0.0033 'International Tables Vol C Tables 4.2.6.8 and 6.1.1.4'
O O 0.0106 0.006 'International Tables Vol C Tables 4.2.6.8 and 6.1.1.4'
Cr Cr 0.3209 0.6236 'International Tables Vol C Tables 4.2.6.8 and 6.1.1.4'
Ni Ni 0.3393 1.1124 'International Tables Vol C Tables 4.2.6.8 and 6.1.1.4'
H H 0 0 'International Tables Vol C Tables 4.2.6.8 and 6.1.1.4'

loop_
_geom_angle_atom_site_label_1
_geom_angle_atom_site_label_2
_geom_angle_atom_site_label_3
_geom_angle
_geom_angle_site_symmetry_1
_geom_angle_site_symmetry_3
C2 Cr1 C2 180 5_665 .
C2 Cr1 C1 88.65(12) 5_665 5_665
C2 Cr1 C1 91.35(12) . 5_665
C2 Cr1 C1 91.35(12) 5_665 6_565
C2 Cr1 C1 88.65(12) . 6_565
C1 Cr1 C1 91.18(17) 5_665 6_565
C2 Cr1 C1 88.65(12) 5_665 2_655
C2 Cr1 C1 91.35(12) . 2_655
C1 Cr1 C1 88.82(17) 5_665 2_655
C1 Cr1 C1 180.00(12) 6_565 2_655
C2 Cr1 C1 91.35(12) 5_665 .
C2 Cr1 C1 88.65(12) . .
C1 Cr1 C1 180 5_665 .
C1 Cr1 C1 88.82(17) 6_565 .
C1 Cr1 C1 91.18(17) 2_655 .
N3 Ni1 N3 180.00(18) . 5_565
N3 Ni1 N3 93.68(15) . 6_565
N3 Ni1 N3 86.32(15) 5_565 6_565
N3 Ni1 N3 86.32(15) . 2
N3 Ni1 N3 93.68(15) 5_565 2
N3 Ni1 N3 180.00(10) 6_565 2
N3 Ni1 N2 89.58(10) . 5_565
N3 Ni1 N2 90.42(10) 5_565 5_565
N3 Ni1 N2 89.58(10) 6_565 5_565
N3 Ni1 N2 90.42(10) 2 5_565
N3 Ni1 N2 90.42(10) . .
N3 Ni1 N2 89.58(10) 5_565 .
N3 Ni1 N2 90.42(10) 6_565 .
N3 Ni1 N2 89.58(10) 2 .
N2 Ni1 N2 180 5_565 .
N2 C2 Cr1 175.9(3) . .
N1 C1 Cr1 178.4(3) . .
N3 C3 C3 107.1(2) . 2
N3 C3 H3A 110.3 . .
C3 C3 H3A 110.3 2 .
N3 C3 H3B 110.3 . .
C3 C3 H3B 110.3 2 .
H3A C3 H3B 108.6 . .
N3 C4 C5 112.2(3) . .
N3 C4 H4A 109.2 . .
C5 C4 H4A 109.2 . .
N3 C4 H4B 109.2 . .
C5 C4 H4B 109.2 . .
H4A C4 H4B 107.9 . .
C4 C5 C4 112.8(4) . 6_565
C4 C5 H5A 109 . .
C4 C5 H5A 109 6_565 .
C4 C5 H5B 109 . .
C4 C5 H5B 109 6_565 .
H5A C5 H5B 107.8 . .
C2 N2 Ni1 177.0(3) . .
C4 N3 C3 111.9(2) . .
C4 N3 Ni1 119.09(19) . .
C3 N3 Ni1 107.39(18) . .
C4 N3 H3 105.9 . .
C3 N3 H3 105.9 . .
Ni1 N3 H3 105.9 . .
H1B O1 H1A 113(6) . .

loop_
_geom_bond_atom_site_label_1
_geom_bond_atom_site_label_2
_geom_bond_distance
_geom_bond_site_symmetry_2
Cr1 C2 2.066(5) 5_665
Cr1 C2 2.066(5) .
Cr1 C1 2.076(3) 5_665
Cr1 C1 2.076(3) 6_565
Cr1 C1 2.076(3) 2_655
Cr1 C1 2.076(3) .
Ni1 N3 1.976(2) .
Ni1 N3 1.976(2) 5_565
Ni1 N3 1.976(2) 6_565
Ni1 N3 1.976(2) 2
Ni1 N2 2.078(4) 5_565
Ni1 N2 2.078(4) .
C2 N2 1.142(4) .
C1 N1 1.142(4) .
C3 N3 1.486(4) .
C3 C3 1.496(6) 2
C3 H3A 0.99 .
C3 H3B 0.99 .
C4 N3 1.483(4) .
C4 C5 1.510(4) .
C4 H4A 0.99 .
C4 H4B 0.99 .
C5 C4 1.510(4) 6_565
C5 H5A 0.99 .
C5 H5B 0.99 .
N3 H3 1 .
O1 H1B 0.71(5) .
O1 H1A 0.79(5) .
O2 H2A 0.82(3) .
